data_7208791
loop_
_publ_author_name
'Zhu, Min'
'Su, Sheng-Qun'
'Song, Xue-Zhi'
'Hao, Zhao-Min'
'Song, Shu-Yan'
'Zhang, Hong-Jie'

_publ_section_title
;
 A series of POM/Ag-based hybrids: distinct forms and assembly of [AgxLy]
 complexes through combinational effects of POM and isomeric ligands
;
_journal_issue 20
_journal_name_full CrystEngComm
_journal_page_first 6452
_journal_paper_doi 10.1039/c2ce25979f
_journal_volume 14
_journal_year 2012
_chemical_formula_sum 'C56 H56 Ag4 N16 O40 Si W12'
_chemical_formula_weight 4258.82
_chemical_name_systematic
;
?
;
_space_group_IT_number 2
_symmetry_cell_setting triclinic
_symmetry_space_group_name_Hall '-P 1'
_symmetry_space_group_name_H-M 'P -1'
_atom_sites_solution_hydrogens geom
_atom_sites_solution_primary direct
_atom_sites_solution_secondary difmap
_audit_creation_method SHELXL-97
_cell_angle_alpha 115.1730(10)
_cell_angle_beta 91.4400(10)
_cell_angle_gamma 107.5950(10)
_cell_formula_units_Z 1
_cell_length_a 12.5035(4)
_cell_length_b 13.6536(5)
_cell_length_c 14.4885(5)
_cell_measurement_reflns_used 6895
_cell_measurement_temperature 187(2)
_cell_measurement_theta_max 26.09
_cell_measurement_theta_min 2.50
_cell_volume 2099.67(13)
_computing_cell_refinement 'Bruker SAINT'
_computing_data_collection 'Bruker APEX2'
_computing_data_reduction 'Bruker SAINT'
_computing_molecular_graphics 'Bruker SHELXTL'
_computing_publication_material 'Bruker SHELXTL'
_computing_structure_refinement 'SHELXL-97 (Sheldrick, 1997)'
_computing_structure_solution 'SHELXS-97 (Sheldrick, 1990)'
_diffrn_ambient_temperature 187(2)
_diffrn_detector_area_resol_mean 10.0
_diffrn_measured_fraction_theta_full 0.986
_diffrn_measured_fraction_theta_max 0.986
_diffrn_measurement_device_type 'Bruker APEX-II CCD'
_diffrn_measurement_method 'Bruker APEX-II CCD'
_diffrn_radiation_monochromator graphite
_diffrn_radiation_source 'fine-focus sealed tube'
_diffrn_radiation_type MoK\a
_diffrn_radiation_wavelength 0.71073
_diffrn_reflns_av_R_equivalents 0.0177
_diffrn_reflns_av_sigmaI/netI 0.0371
_diffrn_reflns_limit_h_max 15
_diffrn_reflns_limit_h_min -15
_diffrn_reflns_limit_k_max 16
_diffrn_reflns_limit_k_min -16
_diffrn_reflns_limit_l_max 17
_diffrn_reflns_limit_l_min -16
_diffrn_reflns_number 11745
_diffrn_reflns_theta_full 26.09
_diffrn_reflns_theta_max 26.09
_diffrn_reflns_theta_min 1.74
_exptl_absorpt_coefficient_mu 17.376
_exptl_absorpt_correction_T_max 0.176
_exptl_absorpt_correction_T_min 0.083
_exptl_absorpt_correction_type multi-scan
_exptl_absorpt_process_details 'SADABS, Sheldrick, 1996'
_exptl_crystal_colour yellow
_exptl_crystal_density_diffrn 3.368
_exptl_crystal_density_method 'not measured'
_exptl_crystal_description block
_exptl_crystal_F_000 1914.0
_exptl_crystal_size_max 0.18
_exptl_crystal_size_mid 0.13
_exptl_crystal_size_min 0.10
_refine_diff_density_max 1.918
_refine_diff_density_min -2.418
_refine_diff_density_rms 0.226
_refine_ls_extinction_method none
_refine_ls_goodness_of_fit_ref 1.046
_refine_ls_hydrogen_treatment constr
_refine_ls_matrix_type full
_refine_ls_number_parameters 574
_refine_ls_number_reflns 8219
_refine_ls_number_restraints 0
_refine_ls_restrained_S_all 1.046
_refine_ls_R_factor_all 0.0430
_refine_ls_R_factor_gt 0.0335
_refine_ls_shift/su_max 0.002
_refine_ls_shift/su_mean 0.000
_refine_ls_structure_factor_coef Fsqd
_refine_ls_weighting_details 'calc w=1/[\s^2^(Fo^2^)+(0.0356P)^2^+7.5396P] where P=(Fo^2^+2Fc^2^)/3'
_refine_ls_weighting_scheme calc
_refine_ls_wR_factor_gt 0.0753
_refine_ls_wR_factor_ref 0.0803
_reflns_number_gt 6895
_reflns_number_total 8332
_reflns_threshold_expression >2sigma(I)
_cod_data_source_file c2ce25979f.txt
_cod_data_source_block 2
_cod_depositor_comments
;
The following automatic conversions were performed:

'_symmetry_cell_setting' value 'Triclinic' changed to 'triclinic'
according to /home/saulius/struct/CIF-dictionaries/cif_core.dic
dictionary named 'cif_core.dic' version 2.4.2 from 2011-04-26.

Automatic conversion script
Id: cif_fix_values 1891 2012-01-12 08:04:46Z andrius 
;
_cod_database_code 7208791

loop_
_symmetry_equiv_pos_as_xyz
'x, y, z'
'-x, -y, -z'

loop_
_atom_site_label
_atom_site_type_symbol
_atom_site_fract_x
_atom_site_fract_y
_atom_site_fract_z
_atom_site_U_iso_or_equiv
_atom_site_adp_type
_atom_site_occupancy
_atom_site_symmetry_multiplicity
_atom_site_calc_flag
_atom_site_refinement_flags
Si1 Si 0.5000 0.0000 0.5000 0.0185(6) Uani 1 2 d S
W1 W 0.60024(3) 0.22948(3) 0.43647(3) 0.03255(10) Uani 1 1 d .
W2 W 0.35977(3) -0.01417(3) 0.27832(3) 0.03031(9) Uani 1 1 d .
W3 W 0.75325(3) 0.23414(3) 0.64748(3) 0.03316(10) Uani 1 1 d .
W4 W 0.48544(4) 0.27145(3) 0.66446(3) 0.03956(11) Uani 1 1 d .
W5 W 0.63431(3) -0.03638(3) 0.28202(3) 0.03471(10) Uani 1 1 d .
W6 W 0.76302(3) -0.04392(3) 0.49714(4) 0.04028(11) Uani 1 1 d .
Ag1 Ag 0.5000 1.0000 1.0000 0.0740(5) Uani 1 2 d S
Ag2 Ag -0.24999(6) -0.01821(6) 0.99544(5) 0.03437(16) Uani 1 1 d .
Ag3 Ag 0.0000 0.0000 1.0000 0.0347(2) Uani 1 2 d S
N1 N -0.3050(6) -0.3419(6) 0.7412(6) 0.0394(19) Uani 1 1 d .
N2 N -0.1956(6) 0.1614(6) 1.0915(5) 0.0296(16) Uani 1 1 d .
N3 N 0.4605(7) 0.8247(6) 0.9378(7) 0.043(2) Uani 1 1 d .
N4 N 0.0475(6) 0.1264(6) 0.7828(5) 0.0323(17) Uani 1 1 d .
N5 N -0.1275(6) 0.3273(6) 1.2314(5) 0.0286(15) Uani 1 1 d .
N6 N -0.2779(6) -0.1914(6) 0.8903(6) 0.0359(18) Uani 1 1 d .
N7 N 0.4372(6) 0.6559(6) 0.9276(5) 0.0319(16) Uani 1 1 d .
N8 N 0.0122(6) 0.0245(6) 0.8698(6) 0.0364(18) Uani 1 1 d .
C1 C 0.0748(10) 0.3829(9) 0.9321(8) 0.050(3) Uani 1 1 d .
H1 H -0.0032 0.3462 0.9243 0.060 Uiso 1 1 calc R
C2 C 0.3132(9) 0.4088(9) 1.3706(8) 0.050(3) Uani 1 1 d .
H2B H 0.3443 0.4904 1.3895 0.060 Uiso 1 1 calc R
H2A H 0.3651 0.3916 1.4073 0.060 Uiso 1 1 calc R
C3 C 0.1326(10) 0.4840(9) 1.0221(8) 0.052(3) Uani 1 1 d .
H3 H 0.0939 0.5129 1.0756 0.062 Uiso 1 1 calc R
C4 C -0.2822(8) -0.2848(9) 0.9080(8) 0.044(2) Uani 1 1 d .
H4 H -0.2761 -0.2838 0.9724 0.053 Uiso 1 1 calc R
C5 C 0.4609(8) 0.7672(8) 0.9909(8) 0.042(2) Uani 1 1 d .
H5 H 0.4756 0.7999 1.0628 0.051 Uiso 1 1 calc R
C6 C -0.2969(8) -0.3778(9) 0.8150(9) 0.051(3) Uani 1 1 d .
H6 H -0.3006 -0.4511 0.8040 0.061 Uiso 1 1 calc R
C7 C -0.2927(8) -0.2299(8) 0.7904(7) 0.039(2) Uani 1 1 d .
H7 H -0.2944 -0.1852 0.7570 0.047 Uiso 1 1 calc R
C8 C -0.0057(8) -0.0485(8) 0.7670(7) 0.041(2) Uani 1 1 d .
H8 H -0.0295 -0.1285 0.7383 0.049 Uiso 1 1 calc R
C9 C 0.1990(8) 0.3824(8) 1.4033(7) 0.043(2) Uani 1 1 d .
C10 C 0.2469(10) 0.5410(9) 1.0319(7) 0.048(3) Uani 1 1 d .
H10 H 0.2846 0.6085 1.0921 0.057 Uiso 1 1 calc R
C11 C 0.0160(8) 0.0121(9) 0.7134(7) 0.042(2) Uani 1 1 d .
H11 H 0.0107 -0.0179 0.6419 0.051 Uiso 1 1 calc R
C12 C -0.1698(7) 0.2129(7) 1.1925(7) 0.0311(19) Uani 1 1 d .
H12 H -0.1798 0.1741 1.2327 0.037 Uiso 1 1 calc R
C13 C 0.4188(8) 0.6405(8) 0.8280(7) 0.036(2) Uani 1 1 d .
H13 H 0.4001 0.5717 0.7674 0.043 Uiso 1 1 calc R
C14 C 0.1703(10) 0.3236(8) 1.4607(8) 0.051(3) Uani 1 1 d .
H14 H 0.2253 0.3035 1.4856 0.061 Uiso 1 1 calc R
C15 C 0.4279(8) 0.5656(8) 0.9608(7) 0.040(2) Uani 1 1 d .
H15B H 0.4674 0.6012 1.0318 0.047 Uiso 1 1 calc R
H15A H 0.4642 0.5133 0.9174 0.047 Uiso 1 1 calc R
C16 C 0.4335(8) 0.7461(9) 0.8364(9) 0.047(3) Uani 1 1 d .
H16 H 0.4262 0.7626 0.7810 0.056 Uiso 1 1 calc R
C17 C 0.3067(9) 0.4996(8) 0.9538(7) 0.037(2) Uani 1 1 d .
C18 C -0.1699(8) 0.2497(8) 1.0643(8) 0.041(2) Uani 1 1 d .
H18 H -0.1794 0.2400 0.9967 0.050 Uiso 1 1 calc R
C19 C 0.0440(8) 0.1296(8) 0.8766(7) 0.039(2) Uani 1 1 d .
H19 H 0.0616 0.1970 0.9385 0.046 Uiso 1 1 calc R
C20 C 0.2485(9) 0.3953(8) 0.8649(7) 0.040(2) Uani 1 1 d .
H20 H 0.2877 0.3648 0.8123 0.048 Uiso 1 1 calc R
C21 C 0.0612(10) 0.2933(9) 1.4826(8) 0.050(3) Uani 1 1 d .
H21 H 0.0430 0.2532 1.5216 0.060 Uiso 1 1 calc R
C22 C -0.1294(8) 0.3512(8) 1.1487(8) 0.040(2) Uani 1 1 d .
H22 H -0.1069 0.4238 1.1511 0.048 Uiso 1 1 calc R
C23 C 0.0044(8) 0.3815(7) 1.3879(7) 0.037(2) Uani 1 1 d .
C24 C -0.0844(8) 0.4098(8) 1.3415(7) 0.040(2) Uani 1 1 d .
H24B H -0.1473 0.4082 1.3793 0.049 Uiso 1 1 calc R
H24A H -0.0514 0.4871 1.3481 0.049 Uiso 1 1 calc R
C25 C -0.0185(10) 0.3234(8) 1.4461(8) 0.047(3) Uani 1 1 d .
H25 H -0.0914 0.3037 1.4614 0.057 Uiso 1 1 calc R
C26 C 0.1333(9) 0.3377(8) 0.8550(7) 0.038(2) Uani 1 1 d .
C27 C 0.0742(9) 0.2258(9) 0.7594(8) 0.045(2) Uani 1 1 d .
H27B H 0.0042 0.2278 0.7312 0.055 Uiso 1 1 calc R
H27A H 0.1228 0.2164 0.7074 0.055 Uiso 1 1 calc R
C28 C 0.1146(8) 0.4125(7) 1.3667(7) 0.034(2) Uani 1 1 d .
H28 H 0.1323 0.4532 1.3282 0.041 Uiso 1 1 calc R
O1B O 0.8912(16) -0.0579(17) 0.4900(14) 0.029(5) Uiso 0.50 1 d P
O1A O 0.8805(18) -0.0793(18) 0.4913(16) 0.039(7) Uiso 0.50 1 d P
O2 O 0.4770(6) 0.4003(6) 0.7402(5) 0.0509(18) Uani 1 1 d .
O3 O 0.6944(6) -0.0549(7) 0.1765(5) 0.056(2) Uani 1 1 d .
O4B O 0.7884(10) 0.1142(10) 0.5511(9) 0.028(3) Uiso 0.50 1 d P
O4A O 0.8372(10) 0.1295(10) 0.5878(9) 0.026(3) Uiso 0.50 1 d P
O5 O 0.8716(6) 0.3455(6) 0.7192(5) 0.057(2) Uani 1 1 d .
O6 O 0.6529(7) 0.3404(7) 0.4084(8) 0.074(3) Uani 1 1 d .
O7 O 0.5662(8) 0.1358(8) 0.5411(7) 0.016(2) Uiso 0.50 1 d P
O8 O 0.2941(8) -0.0171(7) 0.1742(6) 0.073(3) Uani 1 1 d .
O9 O 0.6214(8) 0.0399(8) 0.5744(7) 0.016(2) Uiso 0.50 1 d P
O10 O 0.4823(6) -0.0569(6) 0.2284(6) 0.067(3) Uani 1 1 d .
O11 O 0.4633(6) 0.1441(7) 0.3446(6) 0.065(2) Uani 1 1 d .
O12 O 0.5796(9) -0.0674(9) 0.4211(8) 0.022(2) Uiso 0.50 1 d P
O13B O 0.7052(10) -0.0541(10) 0.6013(9) 0.027(3) Uiso 0.50 1 d P
O13A O 0.7528(11) -0.0382(10) 0.6415(10) 0.034(3) Uiso 0.50 1 d P
O14B O 0.6204(10) 0.2692(11) 0.7017(8) 0.025(3) Uiso 0.50 1 d P
O14A O 0.6531(11) 0.3219(11) 0.7091(9) 0.029(3) Uiso 0.50 1 d P
O15B O 0.2547(11) -0.1713(10) 0.2434(10) 0.033(3) Uiso 0.50 1 d P
O15A O 0.3061(10) -0.1491(10) 0.2846(9) 0.026(2) Uiso 0.50 1 d P
O16B O 0.7136(10) 0.2342(11) 0.5329(8) 0.025(3) Uiso 0.50 1 d P
O16A O 0.7397(11) 0.2886(12) 0.5409(9) 0.032(3) Uiso 0.50 1 d P
O17B O 0.5435(11) 0.3192(12) 0.5501(10) 0.038(3) Uiso 0.50 1 d P
O17A O 0.5127(11) 0.2643(12) 0.5409(10) 0.035(3) Uiso 0.50 1 d P
O18 O 0.6646(6) 0.1215(6) 0.3436(6) 0.064(2) Uani 1 1 d .
O19B O 0.3193(10) 0.2122(10) 0.6009(9) 0.030(3) Uiso 0.50 1 d P
O19A O 0.3555(10) 0.1773(10) 0.5589(9) 0.030(3) Uiso 0.50 1 d P
O20 O 0.5160(8) 0.0362(8) 0.4107(7) 0.018(2) Uiso 0.50 1 d P
O21B O 0.4532(10) 0.1767(10) 0.7226(9) 0.031(3) Uiso 0.50 1 d P
O21A O 0.4192(10) 0.2119(10) 0.7652(9) 0.029(3) Uiso 0.50 1 d P
O22B O 0.7687(10) -0.0369(10) 0.3538(9) 0.029(3) Uiso 0.50 1 d P
O22A O 0.7305(9) -0.0087(9) 0.3949(8) 0.020(2) Uiso 0.50 1 d P

loop_
_atom_site_aniso_label
_atom_site_aniso_U_11
_atom_site_aniso_U_22
_atom_site_aniso_U_33
_atom_site_aniso_U_23
_atom_site_aniso_U_13
_atom_site_aniso_U_12
Si1 0.0205(15) 0.0142(14) 0.0192(15) 0.0065(12) 0.0038(11) 0.0054(12)
W1 0.0396(2) 0.02852(19) 0.0376(2) 0.02241(17) 0.01456(16) 0.01079(16)
W2 0.0372(2) 0.0421(2) 0.01929(17) 0.01659(15) 0.00745(14) 0.01964(17)
W3 0.02163(18) 0.02452(19) 0.03054(19) -0.00270(15) 0.00494(14) 0.00047(14)
W4 0.0460(2) 0.01681(18) 0.0392(2) -0.00121(15) -0.00581(17) 0.01061(16)
W5 0.0321(2) 0.0454(2) 0.01965(17) 0.01643(16) 0.00625(14) 0.00177(17)
W6 0.02146(19) 0.0404(2) 0.0682(3) 0.0320(2) 0.00915(17) 0.01186(17)
Ag1 0.0401(7) 0.0229(6) 0.1437(14) 0.0226(7) 0.0325(8) 0.0119(5)
Ag2 0.0315(4) 0.0338(4) 0.0284(3) 0.0070(3) 0.0039(3) 0.0095(3)
Ag3 0.0325(5) 0.0357(5) 0.0410(6) 0.0223(5) 0.0105(4) 0.0108(4)
N1 0.028(4) 0.031(4) 0.043(5) 0.005(4) 0.002(3) 0.007(3)
N2 0.030(4) 0.030(4) 0.029(4) 0.011(3) 0.010(3) 0.012(3)
N3 0.038(5) 0.022(4) 0.058(6) 0.006(4) 0.015(4) 0.013(4)
N4 0.036(4) 0.034(4) 0.025(4) 0.013(3) 0.007(3) 0.010(3)
N5 0.029(4) 0.026(4) 0.031(4) 0.013(3) 0.009(3) 0.009(3)
N6 0.033(4) 0.034(4) 0.030(4) 0.009(3) 0.004(3) 0.004(3)
N7 0.034(4) 0.027(4) 0.029(4) 0.007(3) 0.002(3) 0.014(3)
N8 0.037(4) 0.031(4) 0.037(4) 0.017(4) 0.007(3) 0.005(3)
C1 0.064(7) 0.043(6) 0.061(7) 0.033(6) 0.036(6) 0.026(6)
C2 0.042(6) 0.035(6) 0.046(6) -0.005(5) -0.006(5) 0.012(5)
C3 0.081(9) 0.048(7) 0.050(6) 0.028(5) 0.041(6) 0.040(6)
C4 0.032(5) 0.056(7) 0.052(6) 0.034(6) 0.006(4) 0.010(5)
C5 0.041(6) 0.028(5) 0.035(5) -0.002(4) 0.002(4) 0.006(4)
C6 0.034(5) 0.034(6) 0.081(8) 0.028(6) 0.017(5) 0.004(5)
C7 0.040(5) 0.038(5) 0.035(5) 0.009(4) 0.005(4) 0.019(4)
C8 0.044(6) 0.031(5) 0.034(5) 0.006(4) -0.002(4) 0.009(4)
C9 0.042(6) 0.025(5) 0.034(5) -0.012(4) -0.005(4) 0.010(4)
C10 0.086(9) 0.043(6) 0.027(5) 0.017(4) 0.025(5) 0.037(6)
C11 0.041(6) 0.048(6) 0.027(5) 0.012(4) -0.006(4) 0.010(5)
C12 0.030(5) 0.027(5) 0.034(5) 0.015(4) 0.008(4) 0.006(4)
C13 0.042(5) 0.040(5) 0.023(4) 0.012(4) 0.003(4) 0.014(4)
C14 0.067(8) 0.027(5) 0.038(6) 0.001(4) -0.010(5) 0.013(5)
C15 0.054(6) 0.042(6) 0.035(5) 0.024(4) 0.004(4) 0.023(5)
C16 0.044(6) 0.043(6) 0.071(7) 0.038(6) 0.023(5) 0.019(5)
C17 0.060(6) 0.039(5) 0.029(5) 0.025(4) 0.011(4) 0.023(5)
C18 0.049(6) 0.039(6) 0.040(5) 0.026(5) 0.015(4) 0.008(5)
C19 0.046(6) 0.030(5) 0.033(5) 0.011(4) 0.006(4) 0.008(4)
C20 0.063(7) 0.044(6) 0.032(5) 0.025(4) 0.022(5) 0.031(5)
C21 0.072(8) 0.038(6) 0.036(6) 0.016(5) 0.008(5) 0.017(6)
C22 0.043(6) 0.037(5) 0.050(6) 0.027(5) 0.021(5) 0.016(5)
C23 0.041(5) 0.024(5) 0.030(5) 0.001(4) 0.006(4) 0.006(4)
C24 0.044(6) 0.030(5) 0.038(5) 0.003(4) 0.013(4) 0.020(4)
C25 0.055(7) 0.033(5) 0.038(6) 0.010(5) 0.015(5) 0.004(5)
C26 0.055(6) 0.036(5) 0.040(5) 0.025(4) 0.019(5) 0.026(5)
C27 0.054(6) 0.054(6) 0.047(6) 0.035(5) 0.019(5) 0.025(5)
C28 0.039(5) 0.018(4) 0.030(5) 0.001(4) 0.001(4) 0.005(4)
O2 0.064(5) 0.036(4) 0.049(4) 0.007(3) 0.024(4) 0.029(4)
O3 0.046(4) 0.074(5) 0.037(4) 0.016(4) 0.027(3) 0.018(4)
O5 0.040(4) 0.050(4) 0.039(4) 0.003(3) -0.001(3) -0.015(3)
O6 0.052(5) 0.063(5) 0.134(8) 0.077(6) 0.020(5) 0.007(4)
O8 0.109(7) 0.064(5) 0.035(4) 0.008(4) -0.028(4) 0.040(5)
O10 0.035(4) 0.051(5) 0.064(5) -0.019(4) 0.002(4) 0.015(4)
O11 0.040(4) 0.056(5) 0.066(5) -0.002(4) 0.016(4) 0.015(4)
O18 0.037(4) 0.045(4) 0.063(5) -0.015(4) -0.003(4) 0.013(3)

loop_
_atom_type_symbol
_atom_type_description
_atom_type_scat_dispersion_real
_atom_type_scat_dispersion_imag
_atom_type_scat_source
C C 0.0033 0.0016 'International Tables Vol C Tables 4.2.6.8 and 6.1.1.4'
H H 0.0000 0.0000 'International Tables Vol C Tables 4.2.6.8 and 6.1.1.4'
N N 0.0061 0.0033 'International Tables Vol C Tables 4.2.6.8 and 6.1.1.4'
O O 0.0106 0.0060 'International Tables Vol C Tables 4.2.6.8 and 6.1.1.4'
Si Si 0.0817 0.0704 'International Tables Vol C Tables 4.2.6.8 and 6.1.1.4'
Ag Ag -0.8971 1.1015 'International Tables Vol C Tables 4.2.6.8 and 6.1.1.4'
W W -0.8490 6.8722 'International Tables Vol C Tables 4.2.6.8 and 6.1.1.4'

loop_
_geom_angle_atom_site_label_1
_geom_angle_atom_site_label_2
_geom_angle_atom_site_label_3
_geom_angle
_geom_angle_site_symmetry_1
_geom_angle_site_symmetry_3
O20 Si1 O20 180.000(3) . 2_656
O20 Si1 O7 113.3(5) . 2_656
O20 Si1 O7 66.7(5) 2_656 2_656
O20 Si1 O7 66.7(5) . .
O20 Si1 O7 113.3(5) 2_656 .
O7 Si1 O7 180.0(4) 2_656 .
O20 Si1 O9 112.1(5) . .
O20 Si1 O9 67.9(5) 2_656 .
O7 Si1 O9 109.7(5) 2_656 .
O7 Si1 O9 70.3(5) . .
O20 Si1 O9 67.9(5) . 2_656
O20 Si1 O9 112.1(5) 2_656 2_656
O7 Si1 O9 70.3(5) 2_656 2_656
O7 Si1 O9 109.7(5) . 2_656
O9 Si1 O9 180.000(1) . 2_656
O20 Si1 O12 109.9(5) . 2_656
O20 Si1 O12 70.1(5) 2_656 2_656
O7 Si1 O12 105.9(5) 2_656 2_656
O7 Si1 O12 74.1(5) . 2_656
O9 Si1 O12 105.5(5) . 2_656
O9 Si1 O12 74.5(5) 2_656 2_656
O20 Si1 O12 70.1(5) . .
O20 Si1 O12 109.9(5) 2_656 .
O7 Si1 O12 74.1(5) 2_656 .
O7 Si1 O12 105.9(5) . .
O9 Si1 O12 74.5(5) . .
O9 Si1 O12 105.5(5) 2_656 .
O12 Si1 O12 180.0(7) 2_656 .
O6 W1 O11 102.5(4) . .
O6 W1 O17A 111.2(5) . .
O11 W1 O17A 86.4(5) . .
O6 W1 O17B 91.5(6) . .
O11 W1 O17B 97.6(5) . .
O17A W1 O17B 20.9(5) . .
O6 W1 O18 100.5(4) . .
O11 W1 O18 88.1(3) . .
O17A W1 O18 148.3(5) . .
O17B W1 O18 165.3(5) . .
O6 W1 O16B 109.7(5) . .
O11 W1 O16B 146.8(5) . .
O17A W1 O16B 88.9(5) . .
O17B W1 O16B 89.1(5) . .
O18 W1 O16B 79.0(4) . .
O6 W1 O16A 90.8(5) . .
O11 W1 O16A 166.4(5) . .
O17A W1 O16A 91.1(5) . .
O17B W1 O16A 84.3(5) . .
O18 W1 O16A 87.1(4) . .
O16B W1 O16A 19.6(4) . .
O6 W1 O7 156.7(4) . .
O11 W1 O7 97.0(4) . .
O17A W1 O7 57.3(5) . .
O17B W1 O7 73.4(5) . .
O18 W1 O7 92.6(4) . .
O16B W1 O7 53.8(4) . .
O16A W1 O7 70.6(5) . .
O6 W1 O20 159.5(4) . .
O11 W1 O20 64.3(4) . .
O17A W1 O20 84.6(5) . .
O17B W1 O20 105.4(5) . .
O18 W1 O20 64.9(3) . .
O16B W1 O20 82.6(4) . .
O16A W1 O20 102.2(5) . .
O7 W1 O20 43.4(3) . .
O8 W2 O15A 113.0(5) . .
O8 W2 O10 101.3(4) . .
O15A W2 O10 87.3(5) . .
O8 W2 O13B 110.7(5) . 2_656
O15A W2 O13B 88.6(5) . 2_656
O10 W2 O13B 146.6(4) . 2_656
O8 W2 O11 100.2(4) . .
O15A W2 O11 146.8(5) . .
O10 W2 O11 87.7(3) . .
O13B W2 O11 77.9(4) 2_656 .
O8 W2 O13A 90.3(5) . 2_656
O15A W2 O13A 90.0(5) . 2_656
O10 W2 O13A 168.2(5) . 2_656
O13B W2 O13A 21.8(4) 2_656 2_656
O11 W2 O13A 88.3(4) . 2_656
O8 W2 O15B 91.1(5) . .
O15A W2 O15B 22.4(4) . .
O10 W2 O15B 96.6(4) . .
O13B W2 O15B 92.0(5) 2_656 .
O11 W2 O15B 166.9(4) . .
O13A W2 O15B 85.1(5) 2_656 .
O8 W2 O9 158.1(4) . 2_656
O15A W2 O9 54.0(4) . 2_656
O10 W2 O9 95.7(4) . 2_656
O13B W2 O9 56.1(4) 2_656 2_656
O11 W2 O9 94.0(4) . 2_656
O13A W2 O9 73.5(4) 2_656 2_656
O15B W2 O9 73.3(4) . 2_656
O8 W2 O20 157.3(4) . .
O15A W2 O20 85.7(4) . .
O10 W2 O20 65.3(3) . .
O13B W2 O20 81.4(4) 2_656 .
O11 W2 O20 62.5(3) . .
O13A W2 O20 103.1(4) 2_656 .
O15B W2 O20 108.1(4) . .
O9 W2 O20 44.3(3) 2_656 .
O5 W3 O16B 112.1(5) . .
O5 W3 O4B 110.9(5) . .
O16B W3 O4B 77.2(5) . .
O5 W3 O15A 111.5(5) . 2_656
O16B W3 O15A 136.3(6) . 2_656
O4B W3 O15A 90.9(5) . 2_656
O5 W3 O4A 92.9(5) . .
O16B W3 O4A 94.7(5) . .
O4B W3 O4A 21.5(4) . .
O15A W3 O4A 86.7(5) 2_656 .
O5 W3 O14B 109.1(4) . .
O16B W3 O14B 92.2(5) . .
O4B W3 O14B 139.7(5) . .
O15A W3 O14B 70.1(5) 2_656 .
O4A W3 O14B 152.4(5) . .
O5 W3 O14A 93.0(5) . .
O16B W3 O14A 87.9(5) . .
O4B W3 O14A 155.2(5) . .
O15A W3 O14A 86.3(5) 2_656 .
O4A W3 O14A 172.1(5) . .
O14B W3 O14A 19.7(4) . .
O5 W3 O16A 94.3(5) . .
O16B W3 O16A 18.9(5) . .
O4B W3 O16A 89.1(5) . .
O15A W3 O16A 152.4(5) 2_656 .
O4A W3 O16A 102.5(5) . .
O14B W3 O16A 92.5(5) . .
O14A W3 O16A 82.3(5) . .
O5 W3 O15B 91.3(4) . 2_656
O16B W3 O15B 156.6(5) . 2_656
O4B W3 O15B 93.2(5) . 2_656
O15A W3 O15B 20.9(4) 2_656 2_656
O4A W3 O15B 81.7(5) . 2_656
O14B W3 O15B 81.4(5) . 2_656
O14A W3 O15B 92.9(5) . 2_656
O16A W3 O15B 172.9(5) . 2_656
O5 W3 O9 156.8(4) . .
O16B W3 O9 86.9(5) . .
O4B W3 O9 58.8(4) . .
O15A W3 O9 52.1(4) 2_656 .
O4A W3 O9 71.6(4) . .
O14B W3 O9 82.2(4) . .
O14A W3 O9 101.2(5) . .
O16A W3 O9 105.7(4) . .
O15B W3 O9 69.9(4) 2_656 .
O5 W3 O7 157.3(4) . .
O16B W3 O7 53.8(5) . .
O4B W3 O7 84.7(5) . .
O15A W3 O7 83.7(4) 2_656 .
O4A W3 O7 105.2(4) . .
O14B W3 O7 58.8(4) . .
O14A W3 O7 70.5(4) . .
O16A W3 O7 68.8(4) . .
O15B W3 O7 104.6(4) 2_656 .
O9 W3 O7 45.7(3) . .
O2 W4 O14B 109.2(5) . .
O2 W4 O21B 112.7(5) . .
O14B W4 O21B 76.3(6) . .
O2 W4 O17A 109.2(5) . .
O14B W4 O17A 94.8(5) . .
O21B W4 O17A 137.8(6) . .
O2 W4 O19A 111.6(5) . .
O14B W4 O19A 138.9(5) . .
O21B W4 O19A 92.1(5) . .
O17A W4 O19A 67.6(6) . .
O2 W4 O14A 94.4(4) . .
O14B W4 O14A 19.4(4) . .
O21B W4 O14A 93.5(5) . .
O17A W4 O14A 88.1(5) . .
O19A W4 O14A 148.8(5) . .
O2 W4 O19B 90.2(4) . .
O14B W4 O19B 159.2(5) . .
O21B W4 O19B 89.8(5) . .
O17A W4 O19B 85.2(5) . .
O19A W4 O19B 24.4(4) . .
O14A W4 O19B 172.8(5) . .
O2 W4 O21A 90.2(4) . .
O14B W4 O21A 90.4(5) . .
O21B W4 O21A 23.7(4) . .
O17A W4 O21A 156.9(6) . .
O19A W4 O21A 94.0(5) . .
O14A W4 O21A 103.3(5) . .
O19B W4 O21A 82.1(5) . .
O2 W4 O17B 93.3(5) . .
O14B W4 O17B 91.9(5) . .
O21B W4 O17B 153.7(6) . .
O17A W4 O17B 18.2(5) . .
O19A W4 O17B 81.3(5) . .
O14A W4 O17B 80.1(5) . .
O19B W4 O17B 94.2(5) . .
O21A W4 O17B 174.9(5) . .
O2 W4 O12 155.2(4) . 2_656
O14B W4 O12 88.0(5) . 2_656
O21B W4 O12 52.8(5) . 2_656
O17A W4 O12 86.2(5) . 2_656
O19A W4 O12 55.3(4) . 2_656
O14A W4 O12 105.8(4) . 2_656
O19B W4 O12 71.2(4) . 2_656
O21A W4 O12 71.4(4) . 2_656
O17B W4 O12 104.1(5) . 2_656
O2 W4 O7 156.1(3) . .
O14B W4 O7 59.5(4) . .
O21B W4 O7 86.2(5) . .
O17A W4 O7 55.2(5) . .
O19A W4 O7 80.8(4) . .
O14A W4 O7 69.0(4) . .
O19B W4 O7 104.9(4) . .
O21A W4 O7 109.8(4) . .
O17B W4 O7 67.6(4) . .
O12 W4 O7 48.6(3) 2_656 .
O3 W5 O22A 114.0(4) . .
O3 W5 O18 100.9(4) . .
O22A W5 O18 86.4(4) . .
O3 W5 O21B 112.1(5) . 2_656
O22A W5 O21B 89.0(5) . 2_656
O18 W5 O21B 145.6(5) . 2_656
O3 W5 O10 100.3(4) . .
O22A W5 O10 145.8(4) . .
O18 W5 O10 88.0(3) . .
O21B W5 O10 77.0(4) 2_656 .
O3 W5 O22B 90.8(4) . .
O22A W5 O22B 24.5(4) . .
O18 W5 O22B 98.6(4) . .
O21B W5 O22B 90.7(5) 2_656 .
O10 W5 O22B 165.8(4) . .
O3 W5 O21A 90.0(4) . 2_656
O22A W5 O21A 90.9(4) . 2_656
O18 W5 O21A 168.9(4) . 2_656
O21B W5 O21A 23.4(4) 2_656 2_656
O10 W5 O21A 88.2(4) . 2_656
O22B W5 O21A 82.9(5) . 2_656
O3 W5 O12 157.2(4) . .
O22A W5 O12 54.1(4) . .
O18 W5 O12 97.7(4) . .
O21B W5 O12 53.4(4) 2_656 .
O10 W5 O12 93.4(4) . .
O22B W5 O12 73.4(4) . .
O21A W5 O12 72.1(4) 2_656 .
O3 W5 O20 156.6(4) . .
O22A W5 O20 84.0(4) . .
O18 W5 O20 63.8(3) . .
O21B W5 O20 81.8(5) 2_656 .
O10 W5 O20 63.3(3) . .
O22B W5 O20 108.5(4) . .
O21A W5 O20 105.2(4) 2_656 .
O12 W5 O20 46.0(3) . .
O1B W6 O1A 10.0(11) . .
O1B W6 O13B 114.8(8) . .
O1A W6 O13B 108.5(8) . .
O1B W6 O19A 115.0(8) . 2_656
O1A W6 O19A 106.3(8) . 2_656
O13B W6 O19A 75.0(6) . 2_656
O1B W6 O22A 107.0(7) . .
O1A W6 O22A 113.5(8) . .
O13B W6 O22A 138.0(5) . .
O19A W6 O22A 92.2(5) 2_656 .
O1B W6 O4B 106.4(8) . .
O1A W6 O4B 115.4(8) . .
O13B W6 O4B 93.6(5) . .
O19A W6 O4B 138.2(5) 2_656 .
O22A W6 O4B 69.5(5) . .
O1B W6 O19B 92.9(7) . 2_656
O1A W6 O19B 85.5(8) . 2_656
O13B W6 O19B 93.6(5) . 2_656
O19A W6 O19B 24.5(4) 2_656 2_656
O22A W6 O19B 88.8(5) . 2_656
O4B W6 O19B 154.2(5) . 2_656
O1B W6 O4A 90.6(7) . .
O1A W6 O4A 98.4(8) . .
O13B W6 O4A 88.6(5) . .
O19A W6 O4A 153.6(5) 2_656 .
O22A W6 O4A 86.2(5) . .
O4B W6 O4A 20.5(4) . .
O19B W6 O4A 174.6(5) 2_656 .
O1B W6 O13A 96.5(7) . .
O1A W6 O13A 91.7(8) . .
O13B W6 O13A 19.8(4) . .
O19A W6 O13A 89.4(5) 2_656 .
O22A W6 O13A 153.1(5) . .
O4B W6 O13A 91.8(5) . .
O19B W6 O13A 103.0(5) 2_656 .
O4A W6 O13A 80.6(5) . .
O1B W6 O22B 86.9(7) . .
O1A W6 O22B 92.3(8) . .
O13B W6 O22B 157.9(5) . .
O19A W6 O22B 92.4(5) 2_656 .
O22A W6 O22B 22.1(4) . .
O4B W6 O22B 83.6(5) . .
O19B W6 O22B 80.4(4) 2_656 .
O4A W6 O22B 95.7(4) . .
O13A W6 O22B 174.9(5) . .
O1B W6 O12 152.6(7) . .
O1A W6 O12 151.6(8) . .
O13B W6 O12 88.9(5) . .
O19A W6 O12 55.6(4) 2_656 .
O22A W6 O12 52.6(4) . .
O4B W6 O12 84.6(5) . .
O19B W6 O12 70.8(4) 2_656 .
O4A W6 O12 104.4(4) . .
O13A W6 O12 108.4(4) . .
O22B W6 O12 69.0(4) . .
O1B W6 O9 156.7(7) . .
O1A W6 O9 158.4(8) . .
O13B W6 O9 55.2(4) . .
O19A W6 O9 84.3(5) 2_656 .
O22A W6 O9 84.2(4) . .
O4B W6 O9 57.6(4) . .
O19B W6 O9 108.0(4) 2_656 .
O4A W6 O9 69.4(4) . .
O13A W6 O9 69.3(4) . .
O22B W6 O9 106.2(4) . .
O12 W6 O9 49.4(3) . .
N3 Ag1 N3 180.0(5) . 2_677
N3 Ag1 Ag2 79.1(2) . 1_665
N3 Ag1 Ag2 100.9(2) 2_677 1_665
N3 Ag1 Ag2 100.9(2) . 2_567
N3 Ag1 Ag2 79.1(2) 2_677 2_567
Ag2 Ag1 Ag2 180.0 1_665 2_567
N6 Ag2 N2 170.2(3) . .
N6 Ag2 Ag3 82.6(2) . .
N2 Ag2 Ag3 88.83(19) . .
N6 Ag2 Ag1 104.5(2) . 1_445
N2 Ag2 Ag1 83.77(19) . 1_445
Ag3 Ag2 Ag1 172.12(3) . 1_445
N8 Ag3 N8 180.000(3) . 2_557
N8 Ag3 Ag2 85.9(2) . 2_557
N8 Ag3 Ag2 94.1(2) 2_557 2_557
N8 Ag3 Ag2 94.1(2) . .
N8 Ag3 Ag2 85.9(2) 2_557 .
Ag2 Ag3 Ag2 180.0 2_557 .
C7 N1 C6 107.5(8) . .
C7 N1 C2 125.4(9) . 2_557
C6 N1 C2 126.8(9) . 2_557
C12 N2 C18 104.5(7) . .
C12 N2 Ag2 126.0(6) . .
C18 N2 Ag2 129.2(6) . .
C5 N3 C16 106.3(8) . .
C5 N3 Ag1 125.4(7) . .
C16 N3 Ag1 128.2(7) . .
C19 N4 C11 105.7(8) . .
C19 N4 C27 126.8(8) . .
C11 N4 C27 127.4(8) . .
C12 N5 C22 106.3(7) . .
C12 N5 C24 126.1(7) . .
C22 N5 C24 127.6(8) . .
C7 N6 C4 106.0(8) . .
C7 N6 Ag2 123.4(7) . .
C4 N6 Ag2 130.5(6) . .
C5 N7 C13 107.7(8) . .
C5 N7 C15 125.3(8) . .
C13 N7 C15 127.0(7) . .
C19 N8 C8 105.5(8) . .
C19 N8 Ag3 121.0(6) . .
C8 N8 Ag3 133.4(6) . .
C26 C1 C3 119.8(11) . .
N1 C2 C9 111.8(8) 2_557 .
C10 C3 C1 120.1(10) . .
C6 C4 N6 108.5(9) . .
N3 C5 N7 110.7(9) . .
C4 C6 N1 106.2(9) . .
N6 C7 N1 111.7(9) . .
C11 C8 N8 109.6(9) . .
C14 C9 C28 118.2(10) . .
C14 C9 C2 123.4(10) . .
C28 C9 C2 118.2(10) . .
C3 C10 C17 121.1(10) . .
C8 C11 N4 107.7(8) . .
N2 C12 N5 112.6(8) . .
C16 C13 N7 105.6(8) . .
C9 C14 C21 121.7(10) . .
N7 C15 C17 111.1(7) . .
C13 C16 N3 109.7(9) . .
C10 C17 C20 118.4(10) . .
C10 C17 C15 121.1(9) . .
C20 C17 C15 120.4(9) . .
C22 C18 N2 110.2(8) . .
N8 C19 N4 111.5(8) . .
C26 C20 C17 120.5(9) . .
C25 C21 C14 118.8(10) . .
C18 C22 N5 106.3(8) . .
C25 C23 C28 118.5(10) . .
C25 C23 C24 123.4(9) . .
C28 C23 C24 118.1(9) . .
N5 C24 C23 111.3(7) . .
C21 C25 C23 122.5(11) . .
C1 C26 C20 120.0(10) . .
C1 C26 C27 121.0(10) . .
C20 C26 C27 119.0(9) . .
N4 C27 C26 111.3(8) . .
C23 C28 C9 120.4(9) . .
O4A O4B W3 88.6(15) . .
O4A O4B W6 92.8(15) . .
W3 O4B W6 144.4(7) . .
O4B O4A W3 69.9(14) . .
O4B O4A W6 66.7(14) . .
W3 O4A W6 124.4(6) . .
Si1 O7 O20 55.5(4) . .
Si1 O7 W1 125.1(5) . .
O20 O7 W1 69.6(4) . .
Si1 O7 W3 122.3(5) . .
O20 O7 W3 133.2(6) . .
W1 O7 W3 96.1(3) . .
Si1 O7 W4 118.1(5) . .
O20 O7 W4 131.1(6) . .
W1 O7 W4 94.5(3) . .
W3 O7 W4 93.1(3) . .
Si1 O9 O20 54.1(4) . 2_656
Si1 O9 W2 124.8(5) . 2_656
O20 O9 W2 70.7(4) 2_656 2_656
Si1 O9 W3 121.5(5) . .
O20 O9 W3 138.2(6) 2_656 .
W2 O9 W3 96.6(3) 2_656 .
Si1 O9 W6 117.9(5) . .
O20 O9 W6 126.3(6) 2_656 .
W2 O9 W6 95.2(3) 2_656 .
W3 O9 W6 93.7(3) . .
W2 O10 W5 138.4(4) . .
W1 O11 W2 137.9(5) . .
Si1 O12 W5 123.3(5) . .
Si1 O12 W4 119.2(5) . 2_656
W5 O12 W4 97.8(4) . 2_656
Si1 O12 W6 118.0(5) . .
W5 O12 W6 97.3(4) . .
W4 O12 W6 95.5(4) 2_656 .
O13A O13B W6 107.1(16) . .
O13A O13B W2 81.4(14) . 2_656
W6 O13B W2 147.9(7) . 2_656
O13B O13A W2 76.9(14) . 2_656
O13B O13A W6 53.1(13) . .
W2 O13A W6 121.7(6) 2_656 .
O14A O14B W4 99.1(17) . .
O14A O14B W3 80.6(16) . .
W4 O14B W3 142.9(6) . .
O14B O14A W3 79.7(15) . .
O14B O14A W4 61.4(15) . .
W3 O14A W4 126.7(6) . .
O15A O15B W2 65.4(13) . .
O15A O15B W3 60.2(13) . 2_656
W2 O15B W3 120.1(6) . 2_656
O15B O15A W2 92.2(14) . .
O15B O15A W3 98.9(15) . 2_656
W2 O15A W3 151.9(7) . 2_656
O16A O16B W3 104.9(17) . .
O16A O16B W1 85.0(16) . .
W3 O16B W1 150.4(7) . .
O16B O16A W1 75.3(16) . .
O16B O16A W3 56.2(15) . .
W1 O16A W3 124.5(7) . .
O17A O17B W1 77.7(17) . .
O17A O17B W4 55.5(16) . .
W1 O17B W4 124.2(7) . .
O17B O17A W4 106.3(19) . .
O17B O17A W1 81.4(17) . .
W4 O17A W1 147.8(8) . .
W5 O18 W1 137.6(5) . .
O19A O19B W4 69.1(12) . .
O19A O19B W6 62.6(11) . 2_656
W4 O19B W6 121.4(6) . 2_656
O19B O19A W6 92.9(13) . 2_656
O19B O19A W4 86.4(12) . .
W6 O19A W4 145.7(7) 2_656 .
Si1 O20 O7 57.8(4) . .
Si1 O20 O9 57.9(4) . 2_656
O7 O20 O9 97.2(6) . 2_656
Si1 O20 W1 124.6(5) . .
O7 O20 W1 67.0(4) . .
O9 O20 W1 131.6(6) 2_656 .
Si1 O20 W2 122.8(5) . .
O7 O20 W2 136.5(6) . .
O9 O20 W2 65.0(4) 2_656 .
W1 O20 W2 94.8(3) . .
Si1 O20 W5 120.5(5) . .
O7 O20 W5 125.9(6) . .
O9 O20 W5 129.0(6) 2_656 .
W1 O20 W5 93.2(3) . .
W2 O20 W5 92.7(3) . .
O21A O21B W4 95.6(13) . .
O21A O21B W5 92.0(13) . 2_656
W4 O21B W5 149.6(7) . 2_656
O21B O21A W4 60.7(11) . .
O21B O21A W5 64.6(12) . 2_656
W4 O21A W5 118.4(6) . 2_656
O22A O22B W5 69.3(11) . .
O22A O22B W6 57.1(10) . .
W5 O22B W6 119.6(6) . .
O22B O22A W6 100.8(12) . .
O22B O22A W5 86.3(12) . .
W6 O22A W5 150.5(6) . .

loop_
_geom_bond_atom_site_label_1
_geom_bond_atom_site_label_2
_geom_bond_distance
_geom_bond_site_symmetry_2
Si1 O20 1.567(10) .
Si1 O20 1.567(10) 2_656
Si1 O7 1.608(9) 2_656
Si1 O7 1.608(9) .
Si1 O9 1.638(9) .
Si1 O9 1.638(9) 2_656
Si1 O12 1.692(10) 2_656
Si1 O12 1.692(10) .
W1 O6 1.681(7) .
W1 O11 1.849(7) .
W1 O17A 1.870(13) .
W1 O17B 1.893(13) .
W1 O18 1.928(7) .
W1 O16B 1.932(11) .
W1 O16A 1.989(12) .
W1 O7 2.338(9) .
W1 O20 2.382(10) .
W2 O8 1.679(7) .
W2 O15A 1.802(11) .
W2 O10 1.856(7) .
W2 O13B 1.927(11) 2_656
W2 O11 1.936(8) .
W2 O13A 1.956(12) 2_656
W2 O15B 1.981(12) .
W2 O9 2.322(9) 2_656
W2 O20 2.418(9) .
W3 O5 1.673(6) .
W3 O16B 1.721(11) .
W3 O4B 1.829(11) .
W3 O15A 1.832(11) 2_656
W3 O4A 1.947(11) .
W3 O14B 1.957(11) .
W3 O14A 1.963(12) .
W3 O16A 2.002(13) .
W3 O15B 2.087(12) 2_656
W3 O9 2.398(9) .
W3 O7 2.411(9) .
W4 O2 1.669(6) .
W4 O14B 1.772(11) .
W4 O21B 1.783(12) .
W4 O17A 1.798(13) .
W4 O19A 1.890(11) .
W4 O14A 1.992(12) .
W4 O19B 2.018(11) .
W4 O21A 2.035(12) .
W4 O17B 2.095(14) .
W4 O12 2.367(10) 2_656
W4 O7 2.459(9) .
W5 O3 1.676(6) .
W5 O22A 1.834(10) .
W5 O18 1.854(7) .
W5 O21B 1.868(12) 2_656
W5 O10 1.927(7) .
W5 O22B 1.958(11) .
W5 O21A 2.067(11) 2_656
W5 O12 2.308(10) .
W5 O20 2.469(10) .
W6 O1B 1.671(19) .
W6 O1A 1.67(2) .
W6 O13B 1.731(11) .
W6 O19A 1.795(11) 2_656
W6 O22A 1.812(10) .
W6 O4B 1.874(11) .
W6 O19B 2.018(12) 2_656
W6 O4A 2.039(11) .
W6 O13A 2.069(13) .
W6 O22B 2.121(11) .
W6 O12 2.388(10) .
W6 O9 2.436(9) .
Ag1 N3 2.052(7) .
Ag1 N3 2.052(7) 2_677
Ag1 Ag2 3.2100(7) 1_665
Ag1 Ag2 3.2100(7) 2_567
Ag2 N6 2.108(7) .
Ag2 N2 2.110(7) .
Ag2 Ag3 3.0566(7) .
Ag2 Ag1 3.2100(7) 1_445
Ag3 N8 2.053(7) .
Ag3 N8 2.053(7) 2_557
Ag3 Ag2 3.0566(7) 2_557
N1 C7 1.340(11) .
N1 C6 1.365(13) .
N1 C2 1.465(12) 2_557
N2 C12 1.305(10) .
N2 C18 1.374(11) .
N3 C5 1.313(13) .
N3 C16 1.356(13) .
N4 C19 1.343(11) .
N4 C11 1.369(12) .
N4 C27 1.480(11) .
N5 C12 1.331(10) .
N5 C22 1.371(11) .
N5 C24 1.471(11) .
N6 C7 1.299(11) .
N6 C4 1.389(12) .
N7 C5 1.330(11) .
N7 C13 1.369(11) .
N7 C15 1.478(11) .
N8 C19 1.326(11) .
N8 C8 1.359(11) .
C1 C26 1.376(13) .
C1 C3 1.395(15) .
C2 N1 1.465(12) 2_557
C2 C9 1.503(14) .
C3 C10 1.375(15) .
C4 C6 1.361(15) .
C8 C11 1.335(14) .
C9 C14 1.369(15) .
C9 C28 1.408(13) .
C10 C17 1.383(13) .
C13 C16 1.348(13) .
C14 C21 1.388(16) .
C15 C17 1.486(13) .
C17 C20 1.408(13) .
C18 C22 1.333(13) .
C20 C26 1.387(14) .
C21 C25 1.359(15) .
C23 C25 1.367(14) .
C23 C28 1.396(13) .
C23 C24 1.509(13) .
C26 C27 1.505(14) .
O4B O4A 0.715(13) .
O7 O20 1.746(13) .
O9 O20 1.791(14) 2_656
O9 W2 2.322(9) 2_656
O12 W4 2.367(10) 2_656
O13B O13A 0.734(13) .
O13B W2 1.927(11) 2_656
O13A W2 1.956(12) 2_656
O14B O14A 0.672(14) .
O15B O15A 0.755(13) .
O15B W3 2.087(12) 2_656
O15A W3 1.832(11) 2_656
O16B O16A 0.671(14) .
O17B O17A 0.683(15) .
O19B O19A 0.837(13) .
O19B W6 2.018(12) 2_656
O19A W6 1.795(11) 2_656
O20 O9 1.791(14) 2_656
O21B O21A 0.822(13) .
O21B W5 1.868(12) 2_656
O21A W5 2.067(11) 2_656
O22B O22A 0.813(13) .
